data_4334001
loop_
_publ_author_name
'Sumit Saha'
'Lei Zhu'
'Burjor Captain'

_publ_section_title
;
 Bimetallic Octahedral Ruthenium-Nickel Carbido Cluster Complexes.
 Synthesis and Structural Characterization
;
_journal_name_full 'Inorganic Chemistry'
_journal_page_first 2526
_journal_page_last 2532
_journal_paper_doi 10.1021/ic302470w
_journal_volume 52
_journal_year 2013
_chemical_formula_sum 'C16 H3 N Ni O15 Ru5'
_chemical_formula_weight 1013.25
_chemical_name_systematic
; 
 ? 
;
_space_group_IT_number 2
_symmetry_cell_setting triclinic
_symmetry_space_group_name_Hall '-P 1'
_symmetry_space_group_name_H-M 'P -1'
_atom_sites_solution_hydrogens geom
_atom_sites_solution_primary direct
_atom_sites_solution_secondary difmap
_audit_creation_method SHELXL-97
_cell_angle_alpha 62.6140(10)
_cell_angle_beta 89.1950(10)
_cell_angle_gamma 89.3500(10)
_cell_formula_units_Z 4
_cell_length_a 9.4325(4)
_cell_length_b 17.0113(7)
_cell_length_c 17.5226(7)
_cell_measurement_reflns_used 2506
_cell_measurement_temperature 296(2)
_cell_measurement_theta_max 23.50
_cell_measurement_theta_min 2.54
_cell_volume 2496.27(18)
_computing_cell_refinement 'SAINT+  V7.46A (Bruker, 2007)'
_computing_data_collection 'APEX2 v2.2-0 (Bruker, 2007)'
_computing_data_reduction 'SAINT+  V7.46A (Bruker, 2007)'
_computing_molecular_graphics 'XSHELL v4.02 (Bruker, 2000)'
_computing_publication_material 'XCIF v6.12 (Bruker, 2001)'
_computing_structure_refinement 'SHELXL-97 (Sheldrick, 2008)'
_computing_structure_solution 'SHELXS-97 (Sheldrick, 2008)'
_diffrn_ambient_temperature 296(2)
_diffrn_measured_fraction_theta_full 0.996
_diffrn_measured_fraction_theta_max 0.996
_diffrn_measurement_device_type 'Bruker SMART APEX2 CCD diffractometer'
_diffrn_measurement_method 'omega scans'
_diffrn_radiation_monochromator graphite
_diffrn_radiation_source 'fine-focus sealed tube'
_diffrn_radiation_type MoK\a
_diffrn_radiation_wavelength 0.71073
_diffrn_reflns_av_R_equivalents 0.0676
_diffrn_reflns_av_sigmaI/netI 0.1121
_diffrn_reflns_limit_h_max 12
_diffrn_reflns_limit_h_min -12
_diffrn_reflns_limit_k_max 22
_diffrn_reflns_limit_k_min -22
_diffrn_reflns_limit_l_max 23
_diffrn_reflns_limit_l_min -23
_diffrn_reflns_number 25947
_diffrn_reflns_theta_full 28.00
_diffrn_reflns_theta_max 28.00
_diffrn_reflns_theta_min 1.31
_exptl_absorpt_coefficient_mu 3.760
_exptl_absorpt_correction_T_max 0.7465
_exptl_absorpt_correction_T_min 0.6478
_exptl_absorpt_correction_type multi-scan
_exptl_absorpt_process_details '(SADABS 2007/4 Bruker)'
_exptl_crystal_colour red
_exptl_crystal_density_diffrn 2.696
_exptl_crystal_description rod
_exptl_crystal_F_000 1896
_exptl_crystal_size_max 0.06
_exptl_crystal_size_mid 0.04
_exptl_crystal_size_min 0.02
_refine_diff_density_max 0.881
_refine_diff_density_min -0.846
_refine_diff_density_rms 0.188
_refine_ls_extinction_method none
_refine_ls_goodness_of_fit_ref 1.097
_refine_ls_hydrogen_treatment constr
_refine_ls_matrix_type full
_refine_ls_number_parameters 685
_refine_ls_number_reflns 12021
_refine_ls_number_restraints 0
_refine_ls_restrained_S_all 1.097
_refine_ls_R_factor_all 0.1172
_refine_ls_R_factor_gt 0.0477
_refine_ls_shift/su_max 0.001
_refine_ls_shift/su_mean 0.000
_refine_ls_structure_factor_coef Fsqd
_refine_ls_weighting_details
; calc 
 [0.00000+1.00000exp(1.20(sin\q/\l)^2^)]/ 
   [\s^2^(Fo^2^)+0.0000+0.0000*P+(0.0131P)^2^+0.0000sin\q/\l] 
 where P = 0.33333Fo^2^ + 0.66667Fc^2^ 
;
_refine_ls_weighting_scheme calc
_refine_ls_wR_factor_gt 0.0636
_refine_ls_wR_factor_ref 0.0831
_reflns_number_gt 6539
_reflns_number_total 12021
_reflns_threshold_expression >2sigma(I)
_cod_data_source_file ic302470w_si_001_3.cif
_cod_data_source_block Compound_5
_cod_database_code 4334001

loop_
_symmetry_equiv_pos_as_xyz
'x, y, z'
'-x, -y, -z'

loop_
_atom_site_label
_atom_site_type_symbol
_atom_site_fract_x
_atom_site_fract_y
_atom_site_fract_z
_atom_site_U_iso_or_equiv
_atom_site_adp_type
_atom_site_occupancy
_atom_site_symmetry_multiplicity
_atom_site_calc_flag
_atom_site_refinement_flags
Ru1 Ru -0.12588(7) 0.31813(5) 0.18518(5) 0.03347(18) Uani 1 1 d .
Ru2 Ru -0.02449(7) 0.14135(5) 0.24372(5) 0.03166(17) Uani 1 1 d .
Ru3 Ru -0.07642(7) 0.20644(5) 0.36737(4) 0.03112(17) Uani 1 1 d .
Ru4 Ru 0.10311(8) 0.35905(5) 0.26689(5) 0.03263(18) Uani 1 1 d .
Ru5 Ru 0.16286(8) 0.28820(5) 0.14699(4) 0.03248(18) Uani 1 1 d .
Ru6 Ru 0.42281(7) 0.68791(5) 0.32499(4) 0.03114(17) Uani 1 1 d .
Ru7 Ru 0.69696(7) 0.64353(5) 0.28785(5) 0.03137(17) Uani 1 1 d .
Ru8 Ru 0.66780(7) 0.78215(5) 0.33941(4) 0.03061(17) Uani 1 1 d .
Ru9 Ru 0.46297(7) 0.87312(4) 0.20450(4) 0.02976(17) Uani 1 1 d .
Ru10 Ru 0.50145(7) 0.73966(5) 0.14763(5) 0.03228(18) Uani 1 1 d .
Ni1 Ni 0.19135(12) 0.18892(8) 0.32952(7) 0.0391(3) Uani 1 1 d .
Ni2 Ni 0.72327(12) 0.83318(8) 0.17242(8) 0.0408(3) Uani 1 1 d .
O11 O -0.2587(10) 0.3063(6) 0.0344(6) 0.104(3) Uani 1 1 d .
O12 O -0.4156(8) 0.2911(5) 0.2701(5) 0.082(3) Uani 1 1 d .
O13 O -0.1389(9) 0.5186(5) 0.1099(6) 0.105(3) Uani 1 1 d .
O21 O -0.3180(7) 0.0600(5) 0.2808(5) 0.077(2) Uani 1 1 d .
O22 O 0.1215(7) -0.0280(5) 0.3696(5) 0.065(2) Uani 1 1 d .
O23 O 0.0027(9) 0.0932(5) 0.0972(5) 0.078(3) Uani 1 1 d .
O31 O -0.2992(7) 0.0672(5) 0.4558(5) 0.070(2) Uani 1 1 d .
O32 O -0.2016(9) 0.2832(6) 0.4785(6) 0.101(3) Uani 1 1 d .
O33 O 0.1288(7) 0.1038(5) 0.5110(4) 0.068(2) Uani 1 1 d .
O41 O -0.0343(8) 0.4500(5) 0.3627(4) 0.064(2) Uani 1 1 d .
O42 O 0.2160(10) 0.5433(5) 0.1511(5) 0.094(3) Uani 1 1 d .
O43 O 0.3608(7) 0.3094(5) 0.3825(5) 0.065(2) Uani 1 1 d .
O51 O 0.0943(8) 0.2837(5) -0.0208(4) 0.067(2) Uani 1 1 d .
O52 O 0.4432(8) 0.1924(5) 0.1729(5) 0.083(3) Uani 1 1 d .
O53 O 0.3196(10) 0.4621(6) 0.0431(5) 0.104(3) Uani 1 1 d .
O61 O 0.2976(8) 0.5216(5) 0.3323(5) 0.077(3) Uani 1 1 d .
O62 O 0.4644(8) 0.6022(5) 0.5194(5) 0.077(3) Uani 1 1 d .
O63 O 0.1304(8) 0.7688(6) 0.3229(6) 0.103(3) Uani 1 1 d .
O71 O 0.7913(8) 0.5238(5) 0.4696(4) 0.069(2) Uani 1 1 d .
O72 O 0.9958(8) 0.6631(5) 0.2139(5) 0.081(3) Uani 1 1 d .
O73 O 0.6322(9) 0.4729(5) 0.2781(5) 0.082(3) Uani 1 1 d .
O81 O 0.8779(8) 0.6904(5) 0.4829(5) 0.077(2) Uani 1 1 d .
O82 O 0.5475(9) 0.8708(5) 0.4424(5) 0.082(3) Uani 1 1 d .
O83 O 0.9024(7) 0.9149(4) 0.2557(4) 0.057(2) Uani 1 1 d .
O91 O 0.3867(7) 0.9957(5) 0.2806(5) 0.075(2) Uani 1 1 d .
O92 O 0.2011(7) 0.9489(5) 0.0955(5) 0.064(2) Uani 1 1 d .
O93 O 0.6462(7) 1.0209(4) 0.0738(5) 0.071(2) Uani 1 1 d .
O101 O 0.5307(9) 0.5939(6) 0.0942(6) 0.093(3) Uani 1 1 d .
O102 O 0.6434(7) 0.8616(5) -0.0226(4) 0.068(2) Uani 1 1 d .
O103 O 0.1999(7) 0.7785(5) 0.0799(5) 0.063(2) Uani 1 1 d .
N1 N 0.3663(7) 0.1225(5) 0.3792(4) 0.046(2) Uani 1 1 d .
H1A H 0.3448 0.0708 0.4237 0.070 Uiso 1 1 calc R
H1B H 0.4203 0.1535 0.3967 0.070 Uiso 1 1 calc R
H1C H 0.4131 0.1132 0.3396 0.070 Uiso 1 1 calc R
N2 N 0.8865(7) 0.8827(5) 0.0945(5) 0.048(2) Uani 1 1 d .
H2A H 0.9396 0.8389 0.0951 0.073 Uiso 1 1 calc R
H2B H 0.9380 0.9151 0.1117 0.073 Uiso 1 1 calc R
H2C H 0.8559 0.9167 0.0414 0.073 Uiso 1 1 calc R
C1 C 0.0461(8) 0.2496(5) 0.2559(5) 0.0252(17) Uani 1 1 d .
C2 C 0.5846(8) 0.7603(5) 0.2431(5) 0.0269(18) Uani 1 1 d .
C11 C -0.2057(12) 0.3109(8) 0.0906(7) 0.066(3) Uani 1 1 d .
C12 C -0.3029(11) 0.2989(7) 0.2440(7) 0.055(3) Uani 1 1 d .
C13 C -0.1283(11) 0.4424(7) 0.1403(7) 0.065(3) Uani 1 1 d .
C21 C -0.2075(10) 0.0908(6) 0.2681(6) 0.046(2) Uani 1 1 d .
C22 C 0.0747(10) 0.0371(7) 0.3229(6) 0.043(2) Uani 1 1 d .
C23 C -0.0059(10) 0.1156(6) 0.1506(7) 0.049(3) Uani 1 1 d .
C31 C -0.2095(10) 0.1200(6) 0.4205(6) 0.045(2) Uani 1 1 d .
C32 C -0.1522(11) 0.2573(7) 0.4359(7) 0.057(3) Uani 1 1 d .
C33 C 0.0833(9) 0.1450(6) 0.4425(6) 0.041(2) Uani 1 1 d .
C41 C 0.0155(10) 0.4133(6) 0.3283(6) 0.043(2) Uani 1 1 d .
C42 C 0.1757(12) 0.4730(7) 0.1933(7) 0.060(3) Uani 1 1 d .
C43 C 0.2668(10) 0.3154(6) 0.3395(6) 0.045(2) Uani 1 1 d .
C51 C 0.1173(10) 0.2846(6) 0.0421(6) 0.046(3) Uani 1 1 d .
C52 C 0.3352(10) 0.2267(7) 0.1668(6) 0.049(3) Uani 1 1 d .
C53 C 0.2595(11) 0.3975(7) 0.0838(6) 0.057(3) Uani 1 1 d .
C61 C 0.3442(11) 0.5849(7) 0.3273(6) 0.055(3) Uani 1 1 d .
C62 C 0.4502(10) 0.6383(7) 0.4466(7) 0.049(3) Uani 1 1 d .
C63 C 0.2414(12) 0.7433(7) 0.3217(7) 0.061(3) Uani 1 1 d .
C71 C 0.7565(9) 0.5703(6) 0.4024(6) 0.040(2) Uani 1 1 d .
C72 C 0.8828(11) 0.6582(6) 0.2394(6) 0.050(3) Uani 1 1 d .
C73 C 0.6519(10) 0.5379(7) 0.2791(6) 0.050(3) Uani 1 1 d .
C81 C 0.7955(10) 0.7216(7) 0.4303(7) 0.049(3) Uani 1 1 d .
C82 C 0.5929(10) 0.8390(6) 0.4027(6) 0.046(3) Uani 1 1 d .
C83 C 0.8119(9) 0.8659(6) 0.2704(6) 0.042(2) Uani 1 1 d .
C91 C 0.4194(10) 0.9479(7) 0.2546(6) 0.046(2) Uani 1 1 d .
C92 C 0.3031(9) 0.9198(6) 0.1353(6) 0.043(2) Uani 1 1 d .
C93 C 0.6022(10) 0.9532(6) 0.1238(6) 0.046(2) Uani 1 1 d .
C101 C 0.5205(10) 0.6452(7) 0.1179(7) 0.054(3) Uani 1 1 d .
C102 C 0.5989(10) 0.8185(7) 0.0438(6) 0.047(3) Uani 1 1 d .
C103 C 0.3119(10) 0.7663(6) 0.1037(6) 0.043(2) Uani 1 1 d .

loop_
_atom_site_aniso_label
_atom_site_aniso_U_11
_atom_site_aniso_U_22
_atom_site_aniso_U_33
_atom_site_aniso_U_23
_atom_site_aniso_U_13
_atom_site_aniso_U_12
Ru1 0.0360(4) 0.0324(4) 0.0303(4) -0.0128(3) -0.0054(3) 0.0036(3)
Ru2 0.0344(4) 0.0283(4) 0.0338(4) -0.0155(3) 0.0007(3) -0.0035(3)
Ru3 0.0319(4) 0.0341(4) 0.0258(4) -0.0124(3) 0.0031(3) -0.0014(3)
Ru4 0.0391(4) 0.0300(4) 0.0320(4) -0.0170(3) 0.0007(3) -0.0044(3)
Ru5 0.0379(4) 0.0338(4) 0.0257(4) -0.0137(3) 0.0045(3) -0.0049(3)
Ru6 0.0299(4) 0.0327(4) 0.0311(4) -0.0150(3) 0.0052(3) -0.0041(3)
Ru7 0.0327(4) 0.0290(4) 0.0337(4) -0.0157(3) 0.0002(3) 0.0041(3)
Ru8 0.0327(4) 0.0351(4) 0.0291(4) -0.0190(3) -0.0040(3) 0.0002(3)
Ru9 0.0276(4) 0.0275(4) 0.0321(4) -0.0119(3) -0.0006(3) 0.0027(3)
Ru10 0.0305(4) 0.0424(5) 0.0305(4) -0.0223(4) -0.0031(3) 0.0005(3)
Ni1 0.0333(7) 0.0482(8) 0.0318(7) -0.0152(6) -0.0016(5) 0.0059(6)
Ni2 0.0329(7) 0.0388(7) 0.0436(8) -0.0131(6) 0.0113(6) -0.0039(5)
O11 0.127(8) 0.130(8) 0.079(7) -0.069(7) -0.047(6) 0.025(6)
O12 0.049(5) 0.105(7) 0.097(7) -0.052(6) 0.019(5) 0.001(5)
O13 0.121(8) 0.030(5) 0.133(8) -0.009(5) -0.044(6) 0.013(5)
O21 0.037(4) 0.075(6) 0.127(7) -0.054(5) 0.006(4) -0.016(4)
O22 0.066(5) 0.042(5) 0.063(5) -0.004(4) -0.005(4) 0.006(4)
O23 0.134(8) 0.059(5) 0.051(5) -0.035(4) 0.015(5) -0.016(5)
O31 0.057(5) 0.067(6) 0.070(6) -0.018(4) 0.011(4) -0.020(4)
O32 0.104(7) 0.130(8) 0.109(8) -0.089(7) 0.048(6) -0.014(6)
O33 0.056(5) 0.097(6) 0.025(4) -0.004(4) -0.001(3) 0.007(4)
O41 0.081(6) 0.065(5) 0.060(5) -0.042(4) 0.000(4) 0.030(4)
O42 0.159(9) 0.050(5) 0.069(6) -0.025(5) 0.050(6) -0.046(5)
O43 0.046(5) 0.098(6) 0.070(5) -0.055(5) -0.023(4) 0.012(4)
O51 0.100(6) 0.071(5) 0.033(4) -0.027(4) 0.002(4) -0.018(4)
O52 0.059(6) 0.106(7) 0.080(6) -0.040(5) -0.004(5) 0.035(5)
O53 0.164(9) 0.076(6) 0.082(6) -0.045(5) 0.061(6) -0.070(6)
O61 0.100(7) 0.071(6) 0.071(6) -0.041(5) 0.008(5) -0.036(5)
O62 0.094(6) 0.092(6) 0.035(4) -0.021(5) 0.008(4) -0.032(5)
O63 0.050(5) 0.091(7) 0.125(8) -0.015(6) 0.033(5) 0.024(5)
O71 0.094(6) 0.062(5) 0.040(5) -0.014(4) -0.008(4) 0.010(4)
O72 0.042(5) 0.100(7) 0.083(6) -0.027(5) 0.021(4) 0.004(4)
O73 0.123(7) 0.040(5) 0.098(7) -0.044(5) -0.014(5) 0.007(5)
O81 0.089(6) 0.084(6) 0.054(5) -0.027(5) -0.038(5) 0.017(5)
O82 0.106(7) 0.100(7) 0.066(6) -0.061(5) -0.004(5) 0.032(5)
O83 0.055(5) 0.048(5) 0.068(5) -0.026(4) -0.009(4) -0.013(4)
O91 0.058(5) 0.078(6) 0.122(7) -0.074(6) 0.006(5) 0.011(4)
O92 0.039(4) 0.064(5) 0.079(6) -0.022(4) -0.018(4) 0.008(4)
O93 0.063(5) 0.036(4) 0.077(6) 0.005(4) 0.012(4) 0.001(4)
O101 0.116(7) 0.096(7) 0.111(7) -0.085(6) -0.023(6) 0.017(5)
O102 0.063(5) 0.092(6) 0.045(5) -0.028(4) 0.020(4) -0.025(4)
O103 0.032(4) 0.086(6) 0.087(6) -0.052(5) -0.019(4) 0.004(4)
N1 0.050(5) 0.048(5) 0.032(5) -0.010(4) -0.004(4) -0.003(4)
N2 0.035(5) 0.054(5) 0.055(5) -0.024(4) 0.007(4) -0.006(4)
C1 0.032(5) 0.019(4) 0.023(4) -0.009(3) 0.001(3) -0.001(3)
C2 0.035(5) 0.025(4) 0.025(4) -0.015(4) -0.005(4) 0.005(3)
C11 0.076(9) 0.073(9) 0.059(8) -0.040(7) -0.008(7) 0.012(6)
C12 0.046(7) 0.055(7) 0.073(8) -0.038(6) 0.000(6) 0.004(5)
C13 0.065(8) 0.049(8) 0.063(8) -0.009(6) -0.016(6) 0.004(6)
C21 0.044(6) 0.043(6) 0.051(7) -0.022(5) 0.005(5) -0.012(5)
C22 0.043(6) 0.050(7) 0.027(6) -0.012(5) 0.009(4) -0.007(5)
C23 0.061(7) 0.033(6) 0.057(7) -0.023(5) 0.009(5) -0.004(5)
C31 0.040(6) 0.051(7) 0.040(6) -0.016(5) 0.004(5) -0.007(5)
C32 0.051(7) 0.071(8) 0.059(8) -0.039(7) 0.004(6) -0.011(6)
C33 0.036(6) 0.042(6) 0.037(6) -0.012(5) 0.009(4) -0.008(4)
C41 0.052(6) 0.036(6) 0.041(6) -0.018(5) -0.003(5) 0.010(5)
C42 0.096(9) 0.042(7) 0.050(7) -0.028(6) 0.005(6) -0.020(6)
C43 0.036(6) 0.041(6) 0.053(7) -0.019(5) 0.012(5) 0.000(5)
C51 0.061(7) 0.041(6) 0.037(6) -0.018(5) 0.007(5) -0.008(5)
C52 0.042(6) 0.064(7) 0.051(7) -0.034(6) -0.002(5) 0.007(5)
C53 0.070(8) 0.066(8) 0.046(7) -0.036(6) 0.024(6) -0.020(6)
C61 0.065(8) 0.051(7) 0.050(7) -0.023(6) 0.013(6) -0.008(6)
C62 0.037(6) 0.061(7) 0.059(7) -0.036(6) 0.004(5) -0.009(5)
C63 0.051(7) 0.056(7) 0.057(8) -0.010(6) 0.013(6) 0.000(6)
C71 0.044(6) 0.037(6) 0.042(6) -0.022(5) -0.001(5) 0.004(4)
C72 0.049(7) 0.046(6) 0.047(7) -0.015(5) -0.002(5) 0.009(5)
C73 0.052(7) 0.051(7) 0.046(6) -0.022(6) -0.012(5) 0.017(5)
C81 0.045(6) 0.051(7) 0.063(8) -0.035(6) -0.007(5) -0.003(5)
C82 0.056(7) 0.052(7) 0.035(6) -0.025(5) -0.013(5) 0.003(5)
C83 0.034(6) 0.034(6) 0.050(6) -0.012(5) -0.008(5) 0.011(4)
C91 0.037(6) 0.053(7) 0.052(7) -0.029(6) -0.002(5) -0.001(5)
C92 0.033(6) 0.042(6) 0.049(6) -0.017(5) 0.004(5) 0.001(4)
C93 0.049(6) 0.037(6) 0.045(6) -0.013(5) -0.004(5) 0.004(5)
C101 0.050(7) 0.066(8) 0.061(8) -0.041(6) -0.012(5) 0.006(5)
C102 0.040(6) 0.061(7) 0.041(6) -0.023(6) 0.005(5) -0.001(5)
C103 0.045(6) 0.046(6) 0.041(6) -0.021(5) 0.006(5) -0.007(5)

loop_
_atom_type_symbol
_atom_type_description
_atom_type_scat_dispersion_real
_atom_type_scat_dispersion_imag
_atom_type_scat_source
C C 0.0033 0.0016 'International Tables Vol C Tables 4.2.6.8 and 6.1.1.4'
H H 0.0000 0.0000 'International Tables Vol C Tables 4.2.6.8 and 6.1.1.4'
N N 0.0061 0.0033 'International Tables Vol C Tables 4.2.6.8 and 6.1.1.4'
O O 0.0106 0.0060 'International Tables Vol C Tables 4.2.6.8 and 6.1.1.4'
Ni Ni 0.3393 1.1124 'International Tables Vol C Tables 4.2.6.8 and 6.1.1.4'
Ru Ru -1.2594 0.8363 'International Tables Vol C Tables 4.2.6.8 and 6.1.1.4'

loop_
_geom_angle_atom_site_label_1
_geom_angle_atom_site_label_2
_geom_angle_atom_site_label_3
_geom_angle
C11 Ru1 C13 98.3(5)
C11 Ru1 C12 93.0(5)
C13 Ru1 C12 95.8(5)
C11 Ru1 C1 127.5(4)
C13 Ru1 C1 118.2(4)
C12 Ru1 C1 117.1(4)
C11 Ru1 Ru2 88.1(3)
C13 Ru1 Ru2 161.0(3)
C12 Ru1 Ru2 101.6(3)
C1 Ru1 Ru2 46.4(2)
C11 Ru1 Ru4 151.9(3)
C13 Ru1 Ru4 74.3(3)
C12 Ru1 Ru4 114.5(3)
C1 Ru1 Ru4 45.2(2)
Ru2 Ru1 Ru4 91.58(3)
C11 Ru1 Ru5 95.3(3)
C13 Ru1 Ru5 101.0(3)
C12 Ru1 Ru5 159.9(3)
C1 Ru1 Ru5 44.4(2)
Ru2 Ru1 Ru5 60.44(2)
Ru4 Ru1 Ru5 60.67(2)
C11 Ru1 Ru3 139.5(4)
C13 Ru1 Ru3 120.0(3)
C12 Ru1 Ru3 71.9(3)
C1 Ru1 Ru3 45.6(2)
Ru2 Ru1 Ru3 60.10(2)
Ru4 Ru1 Ru3 60.67(2)
Ru5 Ru1 Ru3 90.03(3)
C23 Ru2 C21 90.3(4)
C23 Ru2 C22 94.8(4)
C21 Ru2 C22 96.3(4)
C23 Ru2 C1 129.6(3)
C21 Ru2 C1 128.0(4)
C22 Ru2 C1 109.5(4)
C23 Ru2 Ru1 110.0(3)
C21 Ru2 Ru1 94.3(3)
C22 Ru2 Ru1 153.0(3)
C1 Ru2 Ru1 46.0(2)
C23 Ru2 Ni1 129.1(3)
C21 Ru2 Ni1 138.2(3)
C22 Ru2 Ni1 70.2(3)
C1 Ru2 Ni1 39.6(2)
Ru1 Ru2 Ni1 85.44(3)
C23 Ru2 Ru3 170.7(3)
C21 Ru2 Ru3 88.9(3)
C22 Ru2 Ru3 94.5(3)
C1 Ru2 Ru3 46.1(2)
Ru1 Ru2 Ru3 60.92(2)
Ni1 Ru2 Ru3 54.73(3)
C23 Ru2 Ru5 85.8(3)
C21 Ru2 Ru5 150.9(3)
C22 Ru2 Ru5 112.8(3)
C1 Ru2 Ru5 44.4(2)
Ru1 Ru2 Ru5 60.44(3)
Ni1 Ru2 Ru5 59.48(3)
Ru3 Ru2 Ru5 90.50(3)
C31 Ru3 C32 85.5(4)
C31 Ru3 C33 97.7(4)
C32 Ru3 C33 96.4(4)
C31 Ru3 C1 135.0(4)
C32 Ru3 C1 136.4(4)
C33 Ru3 C1 93.3(3)
C31 Ru3 Ni1 128.5(3)
C32 Ru3 Ni1 129.6(3)
C33 Ru3 Ni1 49.5(2)
C1 Ru3 Ni1 43.8(2)
C31 Ru3 Ru2 89.6(3)
C32 Ru3 Ru2 166.6(3)
C33 Ru3 Ru2 96.6(3)
C1 Ru3 Ru2 45.7(2)
Ni1 Ru3 Ru2 62.56(3)
C31 Ru3 Ru1 114.1(3)
C32 Ru3 Ru1 112.0(3)
C33 Ru3 Ru1 138.1(2)
C1 Ru3 Ru1 44.9(2)
Ni1 Ru3 Ru1 88.68(3)
Ru2 Ru3 Ru1 58.98(2)
C31 Ru3 Ru4 171.9(3)
C32 Ru3 Ru4 93.1(3)
C33 Ru3 Ru4 90.5(2)
C1 Ru3 Ru4 44.3(2)
Ni1 Ru3 Ru4 57.90(3)
Ru2 Ru3 Ru4 89.94(3)
Ru1 Ru3 Ru4 59.01(2)
C41 Ru4 C42 85.8(4)
C41 Ru4 C43 96.1(4)
C42 Ru4 C43 96.8(4)
C41 Ru4 C1 130.1(4)
C42 Ru4 C1 136.8(4)
C43 Ru4 C1 101.1(4)
C41 Ru4 Ni1 127.5(3)
C42 Ru4 Ni1 137.3(3)
C43 Ru4 Ni1 58.3(3)
C1 Ru4 Ni1 42.9(2)
C41 Ru4 Ru1 104.8(3)
C42 Ru4 Ru1 110.1(3)
C43 Ru4 Ru1 146.7(3)
C1 Ru4 Ru1 45.6(2)
Ni1 Ru4 Ru1 88.42(3)
C41 Ru4 Ru5 163.9(3)
C42 Ru4 Ru5 94.4(3)
C43 Ru4 Ru5 99.8(3)
C1 Ru4 Ru5 44.0(2)
Ni1 Ru4 Ru5 61.19(3)
Ru1 Ru4 Ru5 60.02(2)
C41 Ru4 Ru3 86.7(3)
C42 Ru4 Ru3 165.7(4)
C43 Ru4 Ru3 96.0(3)
C1 Ru4 Ru3 45.5(2)
Ni1 Ru4 Ru3 56.08(3)
Ru1 Ru4 Ru3 60.32(2)
Ru5 Ru4 Ru3 89.47(3)
C52 Ru5 C53 90.3(5)
C52 Ru5 C51 97.0(4)
C53 Ru5 C51 90.6(4)
C52 Ru5 C1 112.1(4)
C53 Ru5 C1 127.7(4)
C51 Ru5 C1 129.5(4)
C52 Ru5 Ni1 73.2(3)
C53 Ru5 Ni1 121.0(3)
C51 Ru5 Ni1 146.2(3)
C1 Ru5 Ni1 39.9(2)
C52 Ru5 Ru1 155.6(3)
C53 Ru5 Ru1 110.9(3)
C51 Ru5 Ru1 94.9(3)
C1 Ru5 Ru1 45.2(2)
Ni1 Ru5 Ru1 85.07(3)
C52 Ru5 Ru2 99.4(3)
C53 Ru5 Ru2 170.0(3)
C51 Ru5 Ru2 90.9(3)
C1 Ru5 Ru2 45.6(2)
Ni1 Ru5 Ru2 60.09(3)
Ru1 Ru5 Ru2 59.12(2)
C52 Ru5 Ru4 113.7(3)
C53 Ru5 Ru4 83.5(3)
C51 Ru5 Ru4 148.6(3)
C1 Ru5 Ru4 44.4(2)
Ni1 Ru5 Ru4 55.90(3)
Ru1 Ru5 Ru4 59.32(2)
Ru2 Ru5 Ru4 90.01(3)
C61 Ru6 C62 96.0(4)
C61 Ru6 C63 94.6(5)
C62 Ru6 C63 96.9(4)
C61 Ru6 C2 124.2(4)
C62 Ru6 C2 118.8(3)
C63 Ru6 C2 120.0(4)
C61 Ru6 Ru7 91.6(3)
C62 Ru6 Ru7 95.5(3)
C63 Ru6 Ru7 165.4(3)
C2 Ru6 Ru7 46.4(2)
C61 Ru6 Ru9 138.9(3)
C62 Ru6 Ru9 124.4(3)
C63 Ru6 Ru9 75.1(3)
C2 Ru6 Ru9 45.2(2)
Ru7 Ru6 Ru9 91.58(3)
C61 Ru6 Ru10 86.7(3)
C62 Ru6 Ru10 156.4(3)
C63 Ru6 Ru10 106.2(3)
C2 Ru6 Ru10 44.4(2)
Ru7 Ru6 Ru10 60.98(2)
Ru9 Ru6 Ru10 59.67(2)
C61 Ru6 Ru8 149.6(3)
C62 Ru6 Ru8 76.4(3)
C63 Ru6 Ru8 115.4(3)
C2 Ru6 Ru8 45.0(2)
Ru7 Ru6 Ru8 60.58(2)
Ru9 Ru6 Ru8 59.93(2)
Ru10 Ru6 Ru8 89.40(3)
C71 Ru7 C72 94.7(4)
C71 Ru7 C73 88.4(4)
C72 Ru7 C73 96.5(4)
C71 Ru7 C2 127.3(3)
C72 Ru7 C2 113.0(4)
C73 Ru7 C2 128.7(3)
C71 Ru7 Ru6 98.4(3)
C72 Ru7 Ru6 159.6(3)
C73 Ru7 Ru6 99.5(3)
C2 Ru7 Ru6 46.6(2)
C71 Ru7 Ru8 85.8(3)
C72 Ru7 Ru8 104.8(3)
C73 Ru7 Ru8 158.3(3)
C2 Ru7 Ru8 45.2(2)
Ru6 Ru7 Ru8 60.92(2)
C71 Ru7 Ru10 157.8(3)
C72 Ru7 Ru10 107.5(3)
C73 Ru7 Ru10 88.1(3)
C2 Ru7 Ru10 44.2(2)
Ru6 Ru7 Ru10 60.63(2)
Ru8 Ru7 Ru10 89.39(3)
C71 Ru7 Ni2 133.0(3)
C72 Ru7 Ni2 74.6(3)
C73 Ru7 Ni2 137.6(3)
C2 Ru7 Ni2 38.4(2)
Ru6 Ru7 Ni2 84.99(3)
Ru8 Ru7 Ni2 54.96(3)
Ru10 Ru7 Ni2 57.31(3)
C81 Ru8 C82 88.0(4)
C81 Ru8 C83 92.0(4)
C82 Ru8 C83 100.9(4)
C81 Ru8 C2 135.4(4)
C82 Ru8 C2 132.1(4)
C83 Ru8 C2 97.1(4)
C81 Ru8 Ni2 125.3(3)
C82 Ru8 Ni2 134.8(3)
C83 Ru8 Ni2 54.2(3)
C2 Ru8 Ni2 43.0(2)
C81 Ru8 Ru7 90.2(3)
C82 Ru8 Ru7 156.4(3)
C83 Ru8 Ru7 102.6(3)
C2 Ru8 Ru7 45.2(2)
Ni2 Ru8 Ru7 63.08(3)
C81 Ru8 Ru9 177.9(3)
C82 Ru8 Ru9 90.6(3)
C83 Ru8 Ru9 89.9(3)
C2 Ru8 Ru9 45.2(2)
Ni2 Ru8 Ru9 56.73(3)
Ru7 Ru8 Ru9 90.35(3)
C81 Ru8 Ru6 118.8(3)
C82 Ru8 Ru6 102.3(3)
C83 Ru8 Ru6 141.7(3)
C2 Ru8 Ru6 45.2(2)
Ni2 Ru8 Ru6 88.12(3)
Ru7 Ru8 Ru6 58.50(2)
Ru9 Ru8 Ru6 59.94(2)
C92 Ru9 C91 87.7(4)
C92 Ru9 C93 97.3(4)
C91 Ru9 C93 94.5(4)
C92 Ru9 C2 135.5(4)
C91 Ru9 C2 133.2(4)
C93 Ru9 C2 95.9(4)
C92 Ru9 Ni2 132.7(3)
C91 Ru9 Ni2 125.3(3)
C93 Ru9 Ni2 52.6(3)
C2 Ru9 Ni2 43.4(2)
C92 Ru9 Ru10 91.9(3)
C91 Ru9 Ru10 171.3(3)
C93 Ru9 Ru10 94.2(3)
C2 Ru9 Ru10 44.7(2)
Ni2 Ru9 Ru10 60.44(3)
C92 Ru9 Ru8 168.2(3)
C91 Ru9 Ru8 88.8(3)
C93 Ru9 Ru8 94.2(3)
C2 Ru9 Ru8 45.1(2)
Ni2 Ru9 Ru8 57.59(3)
Ru10 Ru9 Ru8 89.81(3)
C92 Ru9 Ru6 111.0(3)
C91 Ru9 Ru6 111.9(3)
C93 Ru9 Ru6 141.3(3)
C2 Ru9 Ru6 45.4(2)
Ni2 Ru9 Ru6 88.74(4)
Ru10 Ru9 Ru6 60.18(2)
Ru8 Ru9 Ru6 60.14(2)
C101 Ru10 C102 90.7(4)
C101 Ru10 C103 92.3(4)
C102 Ru10 C103 97.4(4)
C101 Ru10 C2 132.7(4)
C102 Ru10 C2 106.3(4)
C103 Ru10 C2 127.2(3)
C101 Ru10 Ni2 126.2(3)
C102 Ru10 Ni2 65.8(3)
C103 Ru10 Ni2 136.2(3)
C2 Ru10 Ni2 40.9(2)
C101 Ru10 Ru9 175.7(3)
C102 Ru10 Ru9 93.6(3)
C103 Ru10 Ru9 87.4(3)
C2 Ru10 Ru9 45.5(2)
Ni2 Ru10 Ru9 55.79(3)
C101 Ru10 Ru6 115.7(3)
C102 Ru10 Ru6 149.9(3)
C103 Ru10 Ru6 95.8(3)
C2 Ru10 Ru6 45.3(2)
Ni2 Ru10 Ru6 86.13(3)
Ru9 Ru10 Ru6 60.15(2)
C101 Ru10 Ru7 87.8(3)
C102 Ru10 Ru7 111.9(3)
C103 Ru10 Ru7 150.7(3)
C2 Ru10 Ru7 44.9(2)
Ni2 Ru10 Ru7 61.61(3)
Ru9 Ru10 Ru7 90.34(3)
Ru6 Ru10 Ru7 58.40(2)
C1 Ni1 N1 163.9(3)
C1 Ni1 C33 98.7(4)
N1 Ni1 C33 95.9(3)
C1 Ni1 C43 92.8(3)
N1 Ni1 C43 93.6(3)
C33 Ni1 C43 91.2(3)
C1 Ni1 Ru3 51.4(2)
N1 Ni1 Ru3 142.6(2)
C33 Ni1 Ru3 47.3(3)
C43 Ni1 Ru3 93.9(2)
C1 Ni1 Ru4 48.8(2)
N1 Ni1 Ru4 136.3(2)
C33 Ni1 Ru4 95.3(3)
C43 Ni1 Ru4 44.1(2)
Ru3 Ni1 Ru4 66.02(3)
C1 Ni1 Ru5 44.7(2)
N1 Ni1 Ru5 120.3(2)
C33 Ni1 Ru5 143.4(3)
C43 Ni1 Ru5 91.4(2)
Ru3 Ni1 Ru5 96.06(4)
Ru4 Ni1 Ru5 62.91(3)
C1 Ni1 Ru2 45.6(2)
N1 Ni1 Ru2 126.3(2)
C33 Ni1 Ru2 95.1(3)
C43 Ni1 Ru2 138.5(2)
Ru3 Ni1 Ru2 62.71(3)
Ru4 Ni1 Ru2 94.42(4)
Ru5 Ni1 Ru2 60.43(3)
C2 Ni2 N2 164.8(3)
C2 Ni2 C93 96.8(4)
N2 Ni2 C93 96.3(3)
C2 Ni2 C83 95.0(3)
N2 Ni2 C83 93.1(3)
C93 Ni2 C83 88.9(3)
C2 Ni2 Ru9 50.5(2)
N2 Ni2 Ru9 142.3(2)
C93 Ni2 Ru9 46.3(3)
C83 Ni2 Ru9 90.9(2)
C2 Ni2 Ru8 49.8(2)
N2 Ni2 Ru8 136.1(2)
C93 Ni2 Ru8 96.2(3)
C83 Ni2 Ru8 45.3(2)
Ru9 Ni2 Ru8 65.68(3)
C2 Ni2 Ru10 46.5(2)
N2 Ni2 Ru10 125.0(2)
C93 Ni2 Ru10 92.6(3)
C83 Ni2 Ru10 141.4(3)
Ru9 Ni2 Ru10 63.77(3)
Ru8 Ni2 Ru10 96.23(4)
C2 Ni2 Ru7 44.2(2)
N2 Ni2 Ru7 122.2(2)
C93 Ni2 Ru7 140.9(3)
C83 Ni2 Ru7 95.1(2)
Ru9 Ni2 Ru7 94.65(4)
Ru8 Ni2 Ru7 61.96(3)
Ru10 Ni2 Ru7 61.08(3)
Ni1 C1 Ru5 95.5(3)
Ni1 C1 Ru4 88.3(3)
Ru5 C1 Ru4 91.6(3)
Ni1 C1 Ru1 173.7(4)
Ru5 C1 Ru1 90.4(3)
Ru4 C1 Ru1 89.2(3)
Ni1 C1 Ru2 94.7(3)
Ru5 C1 Ru2 90.0(3)
Ru4 C1 Ru2 176.5(4)
Ru1 C1 Ru2 87.7(3)
Ni1 C1 Ru3 84.8(3)
Ru5 C1 Ru3 178.1(4)
Ru4 C1 Ru3 90.3(3)
Ru1 C1 Ru3 89.5(3)
Ru2 C1 Ru3 88.2(3)
Ni2 C2 Ru10 92.7(3)
Ni2 C2 Ru8 87.3(3)
Ru10 C2 Ru8 179.6(4)
Ni2 C2 Ru7 97.4(3)
Ru10 C2 Ru7 90.8(3)
Ru8 C2 Ru7 89.6(3)
Ni2 C2 Ru9 86.1(3)
Ru10 C2 Ru9 89.8(3)
Ru8 C2 Ru9 89.7(3)
Ru7 C2 Ru9 176.4(4)
Ni2 C2 Ru6 174.7(4)
Ru10 C2 Ru6 90.2(3)
Ru8 C2 Ru6 89.8(3)
Ru7 C2 Ru6 87.0(3)
Ru9 C2 Ru6 89.5(3)
O11 C11 Ru1 177.6(11)
O12 C12 Ru1 172.1(10)
O13 C13 Ru1 175.1(10)
O21 C21 Ru2 178.1(9)
O22 C22 Ru2 173.6(9)
O23 C23 Ru2 174.8(9)
O31 C31 Ru3 176.6(9)
O32 C32 Ru3 176.1(10)
O33 C33 Ru3 150.1(7)
O33 C33 Ni1 126.7(7)
Ru3 C33 Ni1 83.2(4)
O41 C41 Ru4 176.6(9)
O42 C42 Ru4 176.8(10)
O43 C43 Ru4 162.9(9)
O43 C43 Ni1 119.1(7)
Ru4 C43 Ni1 77.7(3)
O51 C51 Ru5 177.9(9)
O52 C52 Ru5 175.1(10)
O53 C53 Ru5 176.9(9)
O61 C61 Ru6 177.2(10)
O62 C62 Ru6 174.5(9)
O63 C63 Ru6 174.3(10)
O71 C71 Ru7 177.0(9)
O72 C72 Ru7 176.5(9)
O73 C73 Ru7 175.3(9)
O81 C81 Ru8 175.2(9)
O82 C82 Ru8 178.1(10)
O83 C83 Ru8 156.9(9)
O83 C83 Ni2 122.6(8)
Ru8 C83 Ni2 80.5(3)
O91 C91 Ru9 175.5(9)
O92 C92 Ru9 177.0(9)
O93 C93 Ru9 155.7(8)
O93 C93 Ni2 123.2(8)
Ru9 C93 Ni2 81.1(4)
O101 C101 Ru10 174.9(10)
O102 C102 Ru10 170.9(9)
O103 C103 Ru10 177.2(9)

loop_
_geom_bond_atom_site_label_1
_geom_bond_atom_site_label_2
_geom_bond_distance
Ru1 C11 1.885(11)
Ru1 C13 1.886(11)
Ru1 C12 1.901(11)
Ru1 C1 2.052(8)
Ru1 Ru2 2.8522(10)
Ru1 Ru4 2.8701(10)
Ru1 Ru5 2.8907(10)
Ru1 Ru3 2.9088(10)
Ru2 C23 1.879(10)
Ru2 C21 1.891(9)
Ru2 C22 1.919(10)
Ru2 C1 2.067(7)
Ru2 Ni1 2.8813(14)
Ru2 Ru3 2.8853(10)
Ru2 Ru5 2.8909(10)
Ru3 C31 1.831(9)
Ru3 C32 1.902(11)
Ru3 C33 1.962(10)
Ru3 C1 2.080(7)
Ru3 Ni1 2.6506(13)
Ru3 Ru4 2.9187(10)
Ru4 C41 1.887(9)
Ru4 C42 1.896(10)
Ru4 C43 1.927(10)
Ru4 C1 2.037(7)
Ru4 Ni1 2.7060(14)
Ru4 Ru5 2.9095(10)
Ru5 C52 1.871(10)
Ru5 C53 1.906(11)
Ru5 C51 1.922(10)
Ru5 C1 2.023(7)
Ru5 Ni1 2.8635(13)
Ru6 C61 1.893(11)
Ru6 C62 1.917(11)
Ru6 C63 1.932(11)
Ru6 C2 2.064(8)
Ru6 Ru7 2.8356(10)
Ru6 Ru9 2.9005(10)
Ru6 Ru10 2.9012(10)
Ru6 Ru8 2.9064(10)
Ru7 C71 1.901(10)
Ru7 C72 1.906(10)
Ru7 C73 1.924(11)
Ru7 C2 2.056(8)
Ru7 Ru8 2.8966(10)
Ru7 Ru10 2.9112(10)
Ru7 Ni2 2.9261(14)
Ru8 C81 1.888(11)
Ru8 C82 1.901(10)
Ru8 C83 1.937(10)
Ru8 C2 2.054(8)
Ru8 Ni2 2.6870(14)
Ru8 Ru9 2.9002(10)
Ru9 C92 1.874(9)
Ru9 C91 1.888(10)
Ru9 C93 1.949(10)
Ru9 C2 2.057(8)
Ru9 Ni2 2.6610(13)
Ru9 Ru10 2.8865(10)
Ru10 C101 1.909(10)
Ru10 C102 1.921(10)
Ru10 C103 1.922(10)
Ru10 C2 2.031(8)
Ru10 Ni2 2.7990(14)
Ni1 C1 1.844(8)
Ni1 N1 1.962(7)
Ni1 C33 2.029(9)
Ni1 C43 2.356(10)
Ni2 C2 1.833(8)
Ni2 N2 1.964(6)
Ni2 C93 2.139(9)
Ni2 C83 2.210(10)
O11 C11 1.146(11)
O12 C12 1.136(10)
O13 C13 1.158(11)
O21 C21 1.144(9)
O22 C22 1.121(10)
O23 C23 1.163(10)
O31 C31 1.182(10)
O32 C32 1.120(11)
O33 C33 1.161(10)
O41 C41 1.144(9)
O42 C42 1.144(10)
O43 C43 1.145(10)
O51 C51 1.133(10)
O52 C52 1.150(10)
O53 C53 1.148(11)
O61 C61 1.133(10)
O62 C62 1.142(10)
O63 C63 1.133(11)
O71 C71 1.126(10)
O72 C72 1.138(10)
O73 C73 1.132(10)
O81 C81 1.138(10)
O82 C82 1.137(10)
O83 C83 1.141(10)
O91 C91 1.138(10)
O92 C92 1.161(10)
O93 C93 1.157(10)
O101 C101 1.129(10)
O102 C102 1.130(10)
O103 C103 1.123(10)
